data_7220337
loop_
_publ_author_name
'Wang, Hongfeng'
'Grosjean, Arnaud'
'Sinito, Chiara'
'Kaiba, Abdellah'
'Bald\'e, Ch\'erif'
'Desplanches, C\'edric'
'L\'etard, Jean-Fran\,cois'
'Guionneau, Philippe'

_publ_section_title
;
 Towards synergy between spin-crossover and metal--ligand bond break in
 molecular crystals: structural investigations of eight seven-coordinated
 Fe(ii) macrocyclic complexes
;
_journal_issue 22
_journal_name_full CrystEngComm
_journal_page_first 4075
_journal_paper_doi 10.1039/C5CE00557D
_journal_volume 17
_journal_year 2015
_chemical_formula_sum 'C17 H21 Fe N5 O2 Se2'
_chemical_formula_weight 541.16
_space_group_crystal_system triclinic
_space_group_IT_number 2
_space_group_name_Hall '-P 1'
_space_group_name_H-M_alt 'P -1'
_symmetry_space_group_name_Hall '-P 1'
_symmetry_space_group_name_H-M 'P -1'
_atom_sites_solution_hydrogens geom
_audit_creation_method SHELXL-2014/6
_audit_update_record
;
2015-03-18 deposited with the CCDC.
2015-04-17 downloaded from the CCDC.
;
_cell_angle_alpha 87.073(5)
_cell_angle_beta 78.284(5)
_cell_angle_gamma 83.751(5)
_cell_formula_units_Z 2
_cell_length_a 7.065(5)
_cell_length_b 11.601(5)
_cell_length_c 12.596(5)
_cell_measurement_temperature 100(2)
_cell_volume 1004.4(9)
_computing_structure_refinement 'SHELXL-2014/6 (Sheldrick, 2014)'
_diffrn_ambient_temperature 100(2)
_diffrn_measured_fraction_theta_full 0.988
_diffrn_measured_fraction_theta_max 0.979
_diffrn_radiation_type MoK\a
_diffrn_radiation_wavelength 0.71073
_diffrn_reflns_av_R_equivalents 0.0350
_diffrn_reflns_av_unetI/netI 0.0422
_diffrn_reflns_laue_measured_fraction_full 0.988
_diffrn_reflns_laue_measured_fraction_max 0.979
_diffrn_reflns_limit_h_max 9
_diffrn_reflns_limit_h_min -9
_diffrn_reflns_limit_k_max 15
_diffrn_reflns_limit_k_min -15
_diffrn_reflns_limit_l_max 16
_diffrn_reflns_limit_l_min -16
_diffrn_reflns_number 7655
_diffrn_reflns_point_group_measured_fraction_full 0.988
_diffrn_reflns_point_group_measured_fraction_max 0.979
_diffrn_reflns_theta_full 25.242
_diffrn_reflns_theta_max 27.478
_diffrn_reflns_theta_min 3.728
_exptl_absorpt_coefficient_mu 4.397
_exptl_absorpt_correction_type none
_exptl_crystal_density_diffrn 1.789
_exptl_crystal_description prism
_exptl_crystal_F_000 536
_exptl_crystal_size_max 0.200
_exptl_crystal_size_mid 0.200
_exptl_crystal_size_min 0.200
_refine_diff_density_max 0.586
_refine_diff_density_min -0.821
_refine_diff_density_rms 0.122
_refine_ls_extinction_method none
_refine_ls_goodness_of_fit_ref 1.156
_refine_ls_hydrogen_treatment mixed
_refine_ls_matrix_type full
_refine_ls_number_parameters 249
_refine_ls_number_reflns 4506
_refine_ls_number_restraints 0
_refine_ls_restrained_S_all 1.156
_refine_ls_R_factor_all 0.0444
_refine_ls_R_factor_gt 0.0385
_refine_ls_shift/su_max 0.001
_refine_ls_shift/su_mean 0.000
_refine_ls_structure_factor_coef Fsqd
_refine_ls_weighting_details 'w=1/[\s^2^(Fo^2^)+(0.0315P)^2^+3.0303P] where P=(Fo^2^+2Fc^2^)/3'
_refine_ls_weighting_scheme calc
_refine_ls_wR_factor_gt 0.1015
_refine_ls_wR_factor_ref 0.1043
_reflns_Friedel_coverage 0.000
_reflns_number_gt 4012
_reflns_number_total 4506
_reflns_threshold_expression 'I > 2\s(I)'
_cod_data_source_file c5ce00557d2.cif
_cod_data_source_block shelx
_cod_depositor_comments 'Adding full bibliography for 7220335--7220350.cif.'
_cod_database_code 7220337
_shelx_space_group_comment
;
The symmetry employed for this shelxl refinement is uniquely defined
by the following loop, which should always be used as a source of
symmetry information in preference to the above space-group names.
They are only intended as comments.
;
_shelx_estimated_absorpt_t_min 0.406
_shelx_estimated_absorpt_t_max 0.473
_shelxl_version_number 2014/6

loop_
_space_group_symop_operation_xyz
'x, y, z'
'-x, -y, -z'

loop_
_atom_site_label
_atom_site_type_symbol
_atom_site_fract_x
_atom_site_fract_y
_atom_site_fract_z
_atom_site_U_iso_or_equiv
_atom_site_adp_type
_atom_site_occupancy
_atom_site_site_symmetry_order
_atom_site_calc_flag
_atom_site_refinement_flags_posn
_atom_site_refinement_flags_adp
Se1 Se 0.88089(5) 0.13689(4) 0.61709(3) 0.02193(11) Uani 1 1 d . .
Se2 Se 0.63740(6) 0.20891(4) -0.11943(3) 0.02405(12) Uani 1 1 d . .
Fe1 Fe 0.73230(7) 0.26912(5) 0.25376(4) 0.01588(13) Uani 1 1 d . .
O2 O 0.9062(4) 0.0987(2) 0.1949(2) 0.0199(5) Uani 1 1 d . .
O1 O 0.5312(4) 0.1226(2) 0.2995(2) 0.0190(5) Uani 1 1 d . .
N3 N 0.4513(4) 0.3424(3) 0.3503(2) 0.0181(6) Uani 1 1 d . .
N5 N 1.0208(4) 0.3096(3) 0.1613(3) 0.0185(6) Uani 1 1 d . .
N4 N 0.7421(4) 0.4507(3) 0.2582(2) 0.0192(6) Uani 1 1 d . .
N1 N 0.8271(5) 0.2263(3) 0.4000(3) 0.0216(7) Uani 1 1 d . .
C3 C 0.6381(6) 0.0100(3) 0.2951(3) 0.0232(8) Uani 1 1 d . .
H3A H 0.5499 -0.0511 0.2971 0.028 Uiso 1 1 calc R U
H3B H 0.7044 -0.0033 0.3574 0.028 Uiso 1 1 calc R U
C5 C 0.3992(5) 0.1426(4) 0.4014(3) 0.0222(8) Uani 1 1 d . .
H5A H 0.4705 0.1351 0.4618 0.027 Uiso 1 1 calc R U
H5B H 0.3013 0.0859 0.4144 0.027 Uiso 1 1 calc R U
C4 C 0.7849(6) 0.0081(3) 0.1897(3) 0.0228(8) Uani 1 1 d . .
H4A H 0.8635 -0.0681 0.1812 0.027 Uiso 1 1 calc R U
H4B H 0.7187 0.0226 0.1274 0.027 Uiso 1 1 calc R U
N2 N 0.6397(4) 0.2730(3) 0.1042(3) 0.0202(6) Uani 1 1 d . .
C2 C 0.6366(5) 0.2474(3) 0.0166(3) 0.0196(7) Uani 1 1 d . .
C1 C 0.8510(5) 0.1895(3) 0.4844(3) 0.0192(7) Uani 1 1 d . .
C13 C 0.5903(5) 0.5178(3) 0.3147(3) 0.0190(7) Uani 1 1 d . .
C14 C 0.5980(6) 0.6348(3) 0.3289(3) 0.0229(8) Uani 1 1 d . .
H14 H 0.4898 0.6805 0.3690 0.027 Uiso 1 1 calc R U
C12 C 1.2359(6) 0.4610(4) 0.0811(4) 0.0299(9) Uani 1 1 d . .
H12A H 1.3197 0.4826 0.1284 0.045 Uiso 1 1 calc R U
H12B H 1.1979 0.5292 0.0381 0.045 Uiso 1 1 calc R U
H12C H 1.3066 0.4005 0.0324 0.045 Uiso 1 1 calc R U
C16 C 0.9222(6) 0.6160(4) 0.2211(3) 0.0246(8) Uani 1 1 d . .
H16 H 1.0376 0.6489 0.1871 0.029 Uiso 1 1 calc R U
C17 C 0.9038(5) 0.4993(3) 0.2099(3) 0.0209(7) Uani 1 1 d . .
C11 C 1.0572(5) 0.4158(3) 0.1491(3) 0.0207(7) Uani 1 1 d . .
C6 C 0.3023(5) 0.2645(3) 0.3932(3) 0.0207(7) Uani 1 1 d . .
H6A H 0.2081 0.2669 0.3445 0.025 Uiso 1 1 calc R U
H6B H 0.2311 0.2895 0.4657 0.025 Uiso 1 1 calc R U
C7 C 1.1574(5) 0.2126(4) 0.1126(3) 0.0229(8) Uani 1 1 d . .
H7A H 1.2493 0.1868 0.1609 0.027 Uiso 1 1 calc R U
H7B H 1.2332 0.2383 0.0421 0.027 Uiso 1 1 calc R U
C15 C 0.7684(6) 0.6835(4) 0.2828(4) 0.0279(9) Uani 1 1 d . .
H15 H 0.7796 0.7627 0.2936 0.033 Uiso 1 1 calc R U
C10 C 0.4213(5) 0.4520(3) 0.3622(3) 0.0188(7) Uani 1 1 d . .
C9 C 0.2364(6) 0.5181(4) 0.4171(3) 0.0266(9) Uani 1 1 d . .
H9A H 0.1319 0.4669 0.4309 0.032(13) Uiso 1 1 calc R .
H9B H 0.2025 0.5839 0.3704 0.025(12) Uiso 1 1 calc R .
H9C H 0.2538 0.5465 0.4861 0.07(2) Uiso 1 1 calc R .
C8 C 1.0463(5) 0.1133(3) 0.0961(3) 0.0206(7) Uani 1 1 d . .
H8A H 0.9800 0.1312 0.0342 0.025 Uiso 1 1 calc R U
H8B H 1.1356 0.0415 0.0809 0.025 Uiso 1 1 calc R U

loop_
_atom_site_aniso_label
_atom_site_aniso_U_11
_atom_site_aniso_U_22
_atom_site_aniso_U_33
_atom_site_aniso_U_23
_atom_site_aniso_U_13
_atom_site_aniso_U_12
Se1 0.02033(19) 0.0286(2) 0.01687(18) 0.00036(14) -0.00307(14) -0.00434(15)
Se2 0.0220(2) 0.0337(2) 0.01671(19) -0.00372(15) -0.00225(14) -0.00524(16)
Fe1 0.0114(2) 0.0203(3) 0.0150(2) -0.00146(19) 0.00021(18) -0.00262(19)
O2 0.0159(12) 0.0228(13) 0.0191(13) -0.0018(10) 0.0020(10) -0.0033(10)
O1 0.0164(12) 0.0200(13) 0.0182(12) -0.0004(10) 0.0027(10) -0.0022(10)
N3 0.0139(14) 0.0246(16) 0.0156(14) -0.0022(12) -0.0014(11) -0.0027(12)
N5 0.0115(13) 0.0233(16) 0.0196(15) -0.0010(12) 0.0000(11) -0.0022(12)
N4 0.0140(14) 0.0262(16) 0.0171(14) 0.0003(12) -0.0020(11) -0.0028(12)
N1 0.0159(15) 0.0289(17) 0.0201(16) -0.0024(13) -0.0022(12) -0.0037(13)
C3 0.0224(18) 0.0186(18) 0.0254(19) 0.0015(15) 0.0019(15) -0.0013(15)
C5 0.0171(17) 0.028(2) 0.0194(18) -0.0028(15) 0.0035(14) -0.0042(15)
C4 0.0197(18) 0.0199(18) 0.0266(19) -0.0042(15) 0.0017(15) -0.0023(15)
N2 0.0146(14) 0.0259(16) 0.0201(15) -0.0018(13) -0.0020(12) -0.0036(12)
C2 0.0134(16) 0.0231(18) 0.0216(18) 0.0016(14) -0.0013(13) -0.0042(14)
C1 0.0122(16) 0.0220(18) 0.0221(18) -0.0062(15) 0.0011(13) -0.0022(14)
C13 0.0143(16) 0.0238(18) 0.0191(17) -0.0006(14) -0.0049(13) 0.0005(14)
C14 0.0192(18) 0.0232(19) 0.0259(19) -0.0014(15) -0.0051(15) 0.0011(15)
C12 0.0170(18) 0.028(2) 0.040(2) 0.0067(18) 0.0058(16) -0.0038(16)
C16 0.0186(18) 0.025(2) 0.030(2) 0.0039(16) -0.0061(15) -0.0036(15)
C17 0.0139(16) 0.0246(19) 0.0243(19) 0.0016(15) -0.0036(14) -0.0045(15)
C11 0.0138(16) 0.0245(19) 0.0234(18) 0.0025(15) -0.0024(14) -0.0040(14)
C6 0.0132(16) 0.0266(19) 0.0210(18) -0.0033(15) 0.0016(13) -0.0048(14)
C7 0.0137(16) 0.027(2) 0.0249(19) -0.0035(16) 0.0034(14) -0.0001(15)
C15 0.025(2) 0.0211(19) 0.037(2) 0.0001(17) -0.0080(17) -0.0017(16)
C10 0.0146(16) 0.0245(18) 0.0168(16) -0.0028(14) -0.0020(13) -0.0004(14)
C9 0.0152(17) 0.031(2) 0.030(2) -0.0055(17) 0.0020(15) 0.0021(16)
C8 0.0169(17) 0.0238(19) 0.0178(17) -0.0042(14) 0.0035(13) 0.0007(14)

loop_
_atom_type_symbol
_atom_type_description
_atom_type_scat_dispersion_real
_atom_type_scat_dispersion_imag
_atom_type_scat_source
C C 0.0033 0.0016 'International Tables Vol C Tables 4.2.6.8 and 6.1.1.4'
H H 0.0000 0.0000 'International Tables Vol C Tables 4.2.6.8 and 6.1.1.4'
N N 0.0061 0.0033 'International Tables Vol C Tables 4.2.6.8 and 6.1.1.4'
O O 0.0106 0.0060 'International Tables Vol C Tables 4.2.6.8 and 6.1.1.4'
Fe Fe 0.3463 0.8444 'International Tables Vol C Tables 4.2.6.8 and 6.1.1.4'
Se Se -0.0929 2.2259 'International Tables Vol C Tables 4.2.6.8 and 6.1.1.4'

loop_
_geom_angle_atom_site_label_1
_geom_angle_atom_site_label_2
_geom_angle_atom_site_label_3
_geom_angle
N1 Fe1 N2 167.62(13)
N1 Fe1 N4 96.67(13)
N2 Fe1 N4 95.67(13)
N1 Fe1 N3 88.41(12)
N2 Fe1 N3 96.19(12)
N4 Fe1 N3 72.65(12)
N1 Fe1 N5 95.09(13)
N2 Fe1 N5 87.73(12)
N4 Fe1 N5 72.42(12)
N3 Fe1 N5 145.07(12)
N1 Fe1 O2 84.98(12)
N2 Fe1 O2 84.44(12)
N4 Fe1 O2 144.39(11)
N3 Fe1 O2 142.88(11)
N5 Fe1 O2 72.00(11)
N1 Fe1 O1 86.69(12)
N2 Fe1 O1 83.95(11)
N4 Fe1 O1 143.57(11)
N3 Fe1 O1 71.19(11)
N5 Fe1 O1 143.63(11)
O2 Fe1 O1 71.99(10)
C4 O2 C8 112.8(3)
C4 O2 Fe1 112.9(2)
C8 O2 Fe1 112.8(2)
C3 O1 C5 113.0(3)
C3 O1 Fe1 112.2(2)
C5 O1 Fe1 111.6(2)
C10 N3 C6 122.2(3)
C10 N3 Fe1 118.8(2)
C6 N3 Fe1 118.9(2)
C11 N5 C7 123.4(3)
C11 N5 Fe1 118.8(2)
C7 N5 Fe1 117.8(2)
C17 N4 C13 119.4(3)
C17 N4 Fe1 120.3(3)
C13 N4 Fe1 120.2(2)
C1 N1 Fe1 167.1(3)
O1 C3 C4 106.4(3)
O1 C5 C6 106.2(3)
O2 C4 C3 106.2(3)
C2 N2 Fe1 158.3(3)
N2 C2 Se2 178.7(3)
N1 C1 Se1 177.8(3)
N4 C13 C14 122.1(3)
N4 C13 C10 113.2(3)
C14 C13 C10 124.7(3)
C13 C14 C15 118.2(4)
C15 C16 C17 118.7(4)
N4 C17 C16 121.6(4)
N4 C17 C11 113.6(3)
C16 C17 C11 124.8(3)
N5 C11 C17 114.6(3)
N5 C11 C12 126.4(4)
C17 C11 C12 119.0(3)
N3 C6 C5 108.9(3)
N5 C7 C8 109.7(3)
C16 C15 C14 119.9(4)
N3 C10 C13 114.9(3)
N3 C10 C9 126.5(4)
C13 C10 C9 118.6(3)
O2 C8 C7 106.7(3)

loop_
_geom_bond_atom_site_label_1
_geom_bond_atom_site_label_2
_geom_bond_distance
Se1 C1 1.794(4)
Se2 C2 1.791(4)
Fe1 N1 2.104(3)
Fe1 N2 2.113(3)
Fe1 N4 2.119(3)
Fe1 N3 2.213(3)
Fe1 N5 2.218(3)
Fe1 O2 2.284(3)
Fe1 O1 2.310(3)
O2 C4 1.438(5)
O2 C8 1.440(4)
O1 C3 1.433(5)
O1 C5 1.438(4)
N3 C10 1.278(5)
N3 C6 1.464(5)
N5 C11 1.282(5)
N5 C7 1.472(5)
N4 C17 1.347(5)
N4 C13 1.352(5)
N1 C1 1.163(5)
C3 C4 1.509(5)
C5 C6 1.510(6)
N2 C2 1.163(5)
C13 C14 1.387(6)
C13 C10 1.492(5)
C14 C15 1.391(6)
C12 C11 1.503(5)
C16 C15 1.390(6)
C16 C17 1.391(6)
C17 C11 1.487(5)
C7 C8 1.507(5)
C10 C9 1.497(5)
